data_2210398
loop_
_publ_author_name
'Gao, Shan'
'Ng, Seik Weng'

_publ_section_title
;
 1-(2-Hydroxy-3-iodo-4,6-dimethoxyphenyl)-3-phenylprop-2-en-1-one
;
_journal_coeditor_code WK2020
_journal_issue 9
_journal_name_full 'Acta Crystallographica Section E'
_journal_page_first o3610
_journal_page_last o3611
_journal_paper_doi 10.1107/S1600536806028984
_journal_volume 62
_journal_year 2006
_chemical_formula_iupac 'C17 H15 I O4'
_chemical_formula_moiety 'C17 H15 I O4'
_chemical_formula_sum 'C17 H15 I O4'
_chemical_formula_weight 410.19
_chemical_name_systematic
;
Styryl(2-hydroxy-3-iodo-4,6-dimethoxyphenyl)ketone
;
_space_group_IT_number 33
_symmetry_cell_setting orthorhombic
_symmetry_space_group_name_Hall 'P 2c -2n'
_symmetry_space_group_name_H-M 'P n a 21'
_atom_sites_solution_hydrogens geom
_atom_sites_solution_primary direct
_atom_sites_solution_secondary difmap
_audit_creation_method SHELXL-97
_cell_angle_alpha 90.00
_cell_angle_beta 90.00
_cell_angle_gamma 90.00
_cell_formula_units_Z 4
_cell_length_a 8.199(2)
_cell_length_b 14.468(3)
_cell_length_c 13.245(3)
_cell_measurement_reflns_used 15509
_cell_measurement_temperature 295(2)
_cell_measurement_theta_max 27.4
_cell_measurement_theta_min 3.1
_cell_volume 1571.2(6)
_computing_cell_refinement RAPID-AUTO
_computing_data_collection 'RAPID-AUTO (Rigaku, 1998)'
_computing_data_reduction 'CrystalStructure (Rigaku/MSC, 2002)'
_computing_molecular_graphics 'ORTEPII (Johnson, 1976)'
_computing_publication_material SHELXL97
_computing_structure_refinement 'SHELXL97 (Sheldrick, 1997)'
_computing_structure_solution 'SHELXS97 (Sheldrick, 1997)'
_diffrn_ambient_temperature 295(2)
_diffrn_measured_fraction_theta_full 1.00
_diffrn_measured_fraction_theta_max 1.00
_diffrn_measurement_device_type 'Rigaku R-AXIS RAPID IP'
_diffrn_measurement_method \w
_diffrn_radiation_monochromator graphite
_diffrn_radiation_source 'fine-focus sealed tube'
_diffrn_radiation_type MoK\a
_diffrn_radiation_wavelength 0.71073
_diffrn_reflns_av_R_equivalents 0.0283
_diffrn_reflns_av_sigmaI/netI 0.0179
_diffrn_reflns_limit_h_max 10
_diffrn_reflns_limit_h_min -10
_diffrn_reflns_limit_k_max 18
_diffrn_reflns_limit_k_min -17
_diffrn_reflns_limit_l_max 17
_diffrn_reflns_limit_l_min -17
_diffrn_reflns_number 13818
_diffrn_reflns_theta_full 27.4
_diffrn_reflns_theta_max 27.4
_diffrn_reflns_theta_min 3.1
_diffrn_standards_decay_% 0
_diffrn_standards_interval_count 0
_diffrn_standards_interval_time 0
_diffrn_standards_number 0
_exptl_absorpt_coefficient_mu 2.053
_exptl_absorpt_correction_T_max 0.684
_exptl_absorpt_correction_T_min 0.406
_exptl_absorpt_correction_type multi-scan
_exptl_absorpt_process_details '(ABSCOR; Higashi, 1995)'
_exptl_crystal_colour Colorless
_exptl_crystal_density_diffrn 1.734
_exptl_crystal_density_method 'not measured'
_exptl_crystal_description Block
_exptl_crystal_F_000 808
_exptl_crystal_size_max 0.40
_exptl_crystal_size_mid 0.30
_exptl_crystal_size_min 0.20
_refine_diff_density_max 0.26
_refine_diff_density_min -0.56
_refine_ls_abs_structure_details 'Flack (1983), 1656 Friedel pairs'
_refine_ls_abs_structure_Flack 0.03(2)
_refine_ls_extinction_method none
_refine_ls_goodness_of_fit_ref 1.10
_refine_ls_hydrogen_treatment mixed
_refine_ls_matrix_type full
_refine_ls_number_parameters 205
_refine_ls_number_reflns 3522
_refine_ls_number_restraints 2
_refine_ls_restrained_S_all 1.10
_refine_ls_R_factor_all 0.0295
_refine_ls_R_factor_gt 0.0270
_refine_ls_shift/su_max 0.001
_refine_ls_shift/su_mean 0.000
_refine_ls_structure_factor_coef Fsqd
_refine_ls_weighting_details 'calc w=1/[\s^2^(Fo^2^)+(0.0376P)^2^+0.5885P] where P=(Fo^2^+2Fc^2^)/3'
_refine_ls_weighting_scheme calc
_refine_ls_wR_factor_gt 0.066
_refine_ls_wR_factor_ref 0.067
_reflns_number_gt 3316
_reflns_number_total 3522
_reflns_threshold_expression I>2\s(I)
_cod_data_source_file wk2020.cif
_cod_data_source_block I
_cod_depositor_comments
;
The following automatic conversions were performed:
'_symmetry_cell_setting' value 'Orthorhombic' changed to 'orthorhombic'
according to '/home/saulius/struct/CIF-dictionaries/cif_core.dic'
dictionary named 'cif_core.dic' version 2.4.1 from 2010-06-29.

Automatic conversion script
Id: cif_fix_enum 1527 2010-12-29 10:47:43Z saulius 

The following automatic conversions were performed:

'_symmetry_cell_setting' value 'Orthorhombic' changed to
'orthorhombic' according to
/home/saulius/struct/CIF-dictionaries/cif_core.dic dictionary named
'cif_core.dic' version 2.4.1 from 2010-06-29.

Automatic conversion script
Id: cif_fix_values 1715 2011-07-08 13:25:40Z adriana 
;
_cod_original_cell_volume 1571.2(5)
_cod_database_code 2210398
_cod_database_fobs_code 2210398

loop_
_symmetry_equiv_pos_as_xyz
'x, y, z'
'-x, -y, z+1/2'
'x+1/2, -y+1/2, z'
'-x+1/2, y+1/2, z+1/2'

loop_
_atom_site_type_symbol
_atom_site_label
_atom_site_fract_x
_atom_site_fract_y
_atom_site_fract_z
_atom_site_U_iso_or_equiv
_atom_site_adp_type
_atom_site_calc_flag
_atom_site_refinement_flags
_atom_site_occupancy
I I1 0.41910(2) 0.071494(13) 0.50000(2) 0.04715(8) Uani d . 1
O O1 0.7799(4) 0.05639(17) 0.1532(2) 0.0588(7) Uani d . 1
O O2 0.6193(4) 0.03526(17) 0.3060(2) 0.0518(6) Uani d D 1
H H2o 0.685(5) 0.033(4) 0.256(3) 0.071(15) Uiso d D 1
O O3 0.4224(3) 0.28669(17) 0.4880(3) 0.0501(7) Uani d . 1
O O4 0.7313(3) 0.33960(15) 0.18645(19) 0.0489(6) Uani d . 1
C C1 1.0519(6) 0.1321(3) -0.1652(3) 0.0577(10) Uani d . 1
H H1 1.0488 0.0687 -0.1536 0.069 Uiso calc R 1
C C2 1.1220(6) 0.1653(3) -0.2535(3) 0.0636(11) Uani d . 1
H H2 1.1674 0.1247 -0.3001 0.076 Uiso calc R 1
C C3 1.1232(6) 0.2581(4) -0.2710(4) 0.0632(11) Uani d . 1
H H3 1.1688 0.2809 -0.3303 0.076 Uiso calc R 1
C C4 1.0575(6) 0.3185(3) -0.2016(4) 0.0666(12) Uani d . 1
H H4 1.0589 0.3817 -0.2144 0.080 Uiso calc R 1
C C5 0.9899(6) 0.2860(3) -0.1137(3) 0.0551(9) Uani d . 1
H H5 0.9464 0.3273 -0.0671 0.066 Uiso calc R 1
C C6 0.9864(5) 0.1918(2) -0.0940(3) 0.0436(7) Uani d . 1
C C7 0.9132(4) 0.1520(2) -0.0032(5) 0.0490(7) Uani d . 1
H H7 0.9259 0.0886 0.0048 0.059 Uiso calc R 1
C C8 0.8316(5) 0.1946(2) 0.0686(3) 0.0459(7) Uani d . 1
H H8 0.8169 0.2582 0.0651 0.055 Uiso calc R 1
C C9 0.7639(4) 0.1432(2) 0.1539(2) 0.0416(7) Uani d . 1
C C10 0.6747(4) 0.1860(2) 0.2380(2) 0.0358(6) Uani d . 1
C C11 0.6052(4) 0.1276(2) 0.3122(3) 0.0390(7) Uani d . 1
C C12 0.5199(4) 0.1627(2) 0.3946(2) 0.0386(6) Uani d . 1
C C13 0.5043(4) 0.2572(2) 0.4069(2) 0.0382(6) Uani d . 1
C C14 0.5747(4) 0.3175(2) 0.3365(3) 0.0395(7) Uani d . 1
H H14 0.5649 0.3810 0.3454 0.047 Uiso calc R 1
C C15 0.6582(4) 0.2834(2) 0.2544(3) 0.0361(6) Uani d . 1
C C16 0.4115(4) 0.3824(2) 0.5091(5) 0.0528(9) Uani d . 1
H H16a 0.3549 0.3914 0.5718 0.079 Uiso calc R 1
H H16b 0.3531 0.4128 0.4557 0.079 Uiso calc R 1
H H16c 0.5193 0.4080 0.5141 0.079 Uiso calc R 1
C C17 0.7178(6) 0.4378(2) 0.1995(4) 0.0562(10) Uani d . 1
H H17a 0.7796 0.4686 0.1479 0.084 Uiso calc R 1
H H17b 0.7595 0.4548 0.2646 0.084 Uiso calc R 1
H H17c 0.6054 0.4558 0.1945 0.084 Uiso calc R 1

loop_
_atom_site_aniso_label
_atom_site_aniso_U_11
_atom_site_aniso_U_22
_atom_site_aniso_U_33
_atom_site_aniso_U_12
_atom_site_aniso_U_13
_atom_site_aniso_U_23
I1 0.05262(12) 0.04387(11) 0.04494(11) -0.00181(8) 0.00436(14) 0.01005(12)
O1 0.084(2) 0.0375(13) 0.0549(16) 0.0029(12) 0.0141(15) -0.0055(10)
O2 0.0690(17) 0.0301(11) 0.0563(15) 0.0003(11) 0.0113(13) 0.0013(11)
O3 0.0588(12) 0.0457(11) 0.046(2) 0.0021(10) 0.0113(13) -0.0030(11)
O4 0.0631(16) 0.0341(11) 0.0496(13) -0.0033(11) 0.0117(12) 0.0045(9)
C1 0.076(3) 0.047(2) 0.051(2) 0.0085(18) 0.0085(19) 0.0002(16)
C2 0.071(3) 0.068(3) 0.051(2) 0.012(2) 0.017(2) 0.001(2)
C3 0.062(3) 0.072(3) 0.056(2) 0.004(2) 0.012(2) 0.016(2)
C4 0.077(3) 0.047(2) 0.076(3) 0.0018(19) 0.009(2) 0.015(2)
C5 0.061(2) 0.0465(19) 0.058(2) 0.0035(18) 0.006(2) -0.0020(16)
C6 0.0494(19) 0.0425(17) 0.0389(16) 0.0021(14) -0.0045(15) -0.0019(13)
C7 0.0621(17) 0.0414(14) 0.0435(15) 0.0017(13) 0.003(2) 0.001(2)
C8 0.052(2) 0.0436(17) 0.0422(16) 0.0031(15) 0.0035(15) 0.0002(13)
C9 0.0441(17) 0.0423(17) 0.0382(15) -0.0027(14) -0.0039(15) -0.0039(12)
C10 0.0386(16) 0.0347(14) 0.0341(14) -0.0018(12) -0.0041(13) -0.0011(11)
C11 0.0408(17) 0.0349(15) 0.0413(15) -0.0011(12) -0.0073(13) -0.0006(12)
C12 0.0392(16) 0.0365(15) 0.0402(16) -0.0010(12) -0.0026(13) 0.0054(12)
C13 0.0333(14) 0.0413(16) 0.0400(14) 0.0018(12) -0.0035(14) -0.0014(12)
C14 0.0432(17) 0.0286(14) 0.0465(17) 0.0015(12) -0.0057(14) -0.0002(12)
C15 0.0366(17) 0.0337(15) 0.0381(16) 0.0000(13) -0.0048(13) 0.0041(12)
C16 0.0546(17) 0.0449(16) 0.059(2) 0.0013(13) 0.016(2) -0.009(2)
C17 0.068(3) 0.0340(17) 0.066(2) -0.0039(16) 0.011(2) 0.0100(15)

loop_
_atom_type_symbol
_atom_type_description
_atom_type_scat_dispersion_real
_atom_type_scat_dispersion_imag
_atom_type_scat_source
C C 0.0033 0.0016 'International Tables Vol C Tables 4.2.6.8 and 6.1.1.4'
H H 0.0000 0.0000 'International Tables Vol C Tables 4.2.6.8 and 6.1.1.4'
O O 0.0106 0.0060 'International Tables Vol C Tables 4.2.6.8 and 6.1.1.4'
I I -0.4742 1.8119 'International Tables Vol C Tables 4.2.6.8 and 6.1.1.4'

loop_
_geom_angle_atom_site_label_1
_geom_angle_atom_site_label_2
_geom_angle_atom_site_label_3
_geom_angle
_geom_angle_publ_flag
C11 O2 H2o 98(4) no
C13 O3 C16 120.2(4) no
C15 O4 C17 118.8(3) no
C6 C1 C2 121.1(4) no
C6 C1 H1 119.4 no
C2 C1 H1 119.4 no
C3 C2 C1 119.2(4) no
C3 C2 H2 120.4 no
C1 C2 H2 120.4 no
C2 C3 C4 120.5(4) no
C2 C3 H3 119.7 no
C4 C3 H3 119.7 no
C5 C4 C3 120.5(4) no
C5 C4 H4 119.7 no
C3 C4 H4 119.7 no
C4 C5 C6 120.2(4) no
C4 C5 H5 119.9 no
C6 C5 H5 119.9 no
C1 C6 C5 118.4(4) no
C1 C6 C7 118.2(3) no
C5 C6 C7 123.3(3) no
C8 C7 C6 128.3(3) no
C8 C7 H7 115.9 no
C6 C7 H7 115.9 no
C7 C8 C9 120.9(3) no
C7 C8 H8 119.5 no
C9 C8 H8 119.5 no
O1 C9 C8 117.4(3) no
O1 C9 C10 118.5(3) no
C8 C9 C10 124.1(3) no
C11 C10 C15 116.4(3) no
C11 C10 C9 118.3(3) no
C15 C10 C9 125.2(3) no
O2 C11 C12 117.0(3) no
O2 C11 C10 121.1(3) no
C12 C11 C10 122.0(3) no
C13 C12 C11 119.9(3) no
C13 C12 I1 120.6(2) no
C11 C12 I1 119.5(2) no
O3 C13 C12 117.2(3) no
O3 C13 C14 122.9(3) no
C12 C13 C14 119.9(3) no
C15 C14 C13 120.5(3) no
C15 C14 H14 119.7 no
C13 C14 H14 119.7 no
O4 C15 C14 122.1(3) no
O4 C15 C10 116.7(3) no
C14 C15 C10 121.2(3) no
O3 C16 H16a 109.5 no
O3 C16 H16b 109.5 no
H16a C16 H16b 109.5 no
O3 C16 H16c 109.5 no
H16a C16 H16c 109.5 no
H16b C16 H16c 109.5 no
O4 C17 H17a 109.5 no
O4 C17 H17b 109.5 no
H17a C17 H17b 109.5 no
O4 C17 H17c 109.5 no
H17a C17 H17c 109.5 no
H17b C17 H17c 109.5 no

loop_
_geom_bond_atom_site_label_1
_geom_bond_atom_site_label_2
_geom_bond_distance
_geom_bond_publ_flag
I1 C12 2.091(3) no
O1 C9 1.262(4) no
O2 C11 1.344(4) no
O2 H2o 0.850(10) no
O3 C13 1.336(5) no
O3 C16 1.416(4) no
O4 C15 1.352(4) no
O4 C17 1.436(4) no
C1 C6 1.387(5) no
C1 C2 1.390(6) no
C1 H1 0.9300 no
C2 C3 1.363(7) no
C2 H2 0.9300 no
C3 C4 1.378(7) no
C3 H3 0.9300 no
C4 C5 1.372(6) no
C4 H4 0.9300 no
C5 C6 1.388(5) no
C5 H5 0.9300 no
C6 C7 1.462(7) no
C7 C8 1.316(6) no
C7 H7 0.9300 no
C8 C9 1.462(5) no
C8 H8 0.9300 no
C9 C10 1.469(5) no
C10 C11 1.416(4) no
C10 C15 1.432(5) no
C11 C12 1.392(5) no
C12 C13 1.383(5) no
C13 C14 1.401(5) no
C14 C15 1.377(5) no
C14 H14 0.9300 no
C16 H16a 0.9600 no
C16 H16b 0.9600 no
C16 H16c 0.9600 no
C17 H17a 0.9600 no
C17 H17b 0.9600 no
C17 H17c 0.9600 no

loop_
_geom_hbond_atom_site_label_D
_geom_hbond_atom_site_label_H
_geom_hbond_atom_site_label_A
_geom_hbond_distance_DH
_geom_hbond_distance_HA
_geom_hbond_distance_DA
_geom_hbond_angle_DHA
_geom_hbond_publ_flag
O2 H2o O1 0.850(10) 1.61(2) 2.434(4) 163(5) no

loop_
_geom_torsion_atom_site_label_1
_geom_torsion_atom_site_label_2
_geom_torsion_atom_site_label_3
_geom_torsion_atom_site_label_4
_geom_torsion
_geom_torsion_publ_flag
C6 C1 C2 C3 -1.3(8) no
C1 C2 C3 C4 0.7(8) no
C2 C3 C4 C5 0.1(8) no
C3 C4 C5 C6 -0.4(8) no
C2 C1 C6 C5 1.0(7) no
C2 C1 C6 C7 179.4(4) no
C4 C5 C6 C1 -0.2(6) no
C4 C5 C6 C7 -178.5(4) no
C1 C6 C7 C8 -173.1(4) no
C5 C6 C7 C8 5.2(7) no
C6 C7 C8 C9 178.9(4) no
C7 C8 C9 O1 -3.3(6) no
C7 C8 C9 C10 178.6(4) no
O1 C9 C10 C11 -2.5(5) no
C8 C9 C10 C11 175.5(3) no
O1 C9 C10 C15 174.3(3) no
C8 C9 C10 C15 -7.7(5) no
C15 C10 C11 O2 -177.5(3) no
C9 C10 C11 O2 -0.4(5) no
C15 C10 C11 C12 2.4(5) no
C9 C10 C11 C12 179.5(3) no
O2 C11 C12 C13 178.5(3) no
C10 C11 C12 C13 -1.5(5) no
O2 C11 C12 I1 -0.7(4) no
C10 C11 C12 I1 179.4(2) no
C16 O3 C13 C12 175.6(4) no
C16 O3 C13 C14 -3.6(6) no
C11 C12 C13 O3 -179.3(3) no
I1 C12 C13 O3 -0.2(4) no
C11 C12 C13 C14 -0.2(5) no
I1 C12 C13 C14 179.0(2) no
O3 C13 C14 C15 179.8(3) no
C12 C13 C14 C15 0.7(5) no
C17 O4 C15 C14 -1.4(5) no
C17 O4 C15 C10 179.8(3) no
C13 C14 C15 O4 -178.3(3) no
C13 C14 C15 C10 0.4(5) no
C11 C10 C15 O4 176.8(3) no
C9 C10 C15 O4 0.0(5) no
C11 C10 C15 C14 -1.9(5) no
C9 C10 C15 C14 -178.8(3) no

loop_
_cod_related_entry_id
_cod_related_entry_database
_cod_related_entry_code
1 ChemSpider 30655045
